data_2227216
loop_
_publ_author_name
'Alzaalouk, Amna Salem'
'Baba, Ibrahim'
'Mohamed Tahir, Mohamed Ibrahim'
'Ng, Seik Weng'
'Tiekink, Edward R. T.'

_publ_section_title
;
 Bis(<i>N</i>-<i>sec</i>-butyl-<i>N</i>-<i>n-</i>propyldithiocarbamato-\k^2^<i>S</i>,<i>S</i>')(1,10-phenanthroline-\k^2^<i>N</i>,<i>N</i>')zinc(II)
;
_journal_coeditor_code BT5329
_journal_issue 9
_journal_name_full 'Acta Crystallographica Section E'
_journal_page_first m1165
_journal_page_last m1166
_journal_paper_doi 10.1107/S1600536810033672
_journal_volume 66
_journal_year 2010
_chemical_formula_iupac '[Zn (C8 H16 N S2)2 (C12 H8 N2)]'
_chemical_formula_moiety 'C28 H40 N4 S4 Zn'
_chemical_formula_sum 'C28 H40 N4 S4 Zn'
_chemical_formula_weight 626.25
_chemical_name_systematic
;
Bis(<i>N</i>-<i>sec</i>-butyl-<i>N</i>-<i>n-</i>propyldithiocarbamato-
\k^2^<i>S</i>,<i>S</i>')(1,10-phenanthroline-\k^2^<i>N</i>,<i>N</i>')zinc(II)
;
_space_group_IT_number 2
_symmetry_cell_setting triclinic
_symmetry_space_group_name_Hall '-P 1'
_symmetry_space_group_name_H-M 'P -1'
_atom_sites_solution_hydrogens geom
_atom_sites_solution_primary direct
_atom_sites_solution_secondary difmap
_audit_creation_method SHELXL-97
_cell_angle_alpha 92.727(3)
_cell_angle_beta 90.998(3)
_cell_angle_gamma 103.368(3)
_cell_formula_units_Z 4
_cell_length_a 13.4195(5)
_cell_length_b 14.3946(5)
_cell_length_c 16.6444(5)
_cell_measurement_reflns_used 25754
_cell_measurement_temperature 100(2)
_cell_measurement_theta_max 29.2
_cell_measurement_theta_min 2.2
_cell_volume 3123.18(19)
_computing_cell_refinement 'CrysAlis Pro (Oxford Diffraction, 2010)'
_computing_data_collection 'CrysAlis Pro (Oxford Diffraction, 2010)'
_computing_data_reduction 'CrysAlis Pro (Oxford Diffraction, 2010)'
_computing_molecular_graphics 'ORTEP-3 (Farrugia, 1997) and DIAMOND (Brandenburg, 2006)'
_computing_publication_material 'publCIF (Westrip, 2010)'
_computing_structure_refinement 'SHELXL97 (Sheldrick, 2008)'
_computing_structure_solution 'SHELXS97 (Sheldrick, 2008)'
_diffrn_ambient_temperature 100(2)
_diffrn_detector_area_resol_mean 16.1952
_diffrn_measured_fraction_theta_full 0.987
_diffrn_measured_fraction_theta_max 0.987
_diffrn_measurement_device_type 'Oxford Diffraction Xcaliber Eos Gemini'
_diffrn_measurement_method '\w scans'
_diffrn_radiation_monochromator graphite
_diffrn_radiation_source 'fine-focus sealed tube'
_diffrn_radiation_type MoK\a
_diffrn_radiation_wavelength 0.71073
_diffrn_reflns_av_R_equivalents 0.034
_diffrn_reflns_av_sigmaI/netI 0.037
_diffrn_reflns_limit_h_max 17
_diffrn_reflns_limit_h_min -17
_diffrn_reflns_limit_k_max 18
_diffrn_reflns_limit_k_min -18
_diffrn_reflns_limit_l_max 21
_diffrn_reflns_limit_l_min -21
_diffrn_reflns_number 53206
_diffrn_reflns_theta_full 27.50
_diffrn_reflns_theta_max 27.5
_diffrn_reflns_theta_min 2.2
_diffrn_standards_decay_% 0
_diffrn_standards_interval_count 0
_diffrn_standards_interval_time 0
_diffrn_standards_number 0
_exptl_absorpt_coefficient_mu 1.078
_exptl_absorpt_correction_T_max 1.000
_exptl_absorpt_correction_T_min 0.824
_exptl_absorpt_correction_type multi-scan
_exptl_absorpt_process_details '(CrysAlis Pro; Oxford Diffraction, 2010)'
_exptl_crystal_colour Yellow
_exptl_crystal_density_diffrn 1.332
_exptl_crystal_density_method 'not measured'
_exptl_crystal_description Prism
_exptl_crystal_F_000 1320
_exptl_crystal_size_max 0.30
_exptl_crystal_size_mid 0.25
_exptl_crystal_size_min 0.10
_refine_diff_density_max 1.322
_refine_diff_density_min -0.594
_refine_ls_extinction_method none
_refine_ls_goodness_of_fit_ref 1.050
_refine_ls_hydrogen_treatment constr
_refine_ls_matrix_type full
_refine_ls_number_parameters 790
_refine_ls_number_reflns 14179
_refine_ls_number_restraints 302
_refine_ls_restrained_S_all 1.092
_refine_ls_R_factor_all 0.0486
_refine_ls_R_factor_gt 0.0339
_refine_ls_shift/su_max 0.001
_refine_ls_shift/su_mean 0.001
_refine_ls_structure_factor_coef Fsqd
_refine_ls_weighting_details 'calc w=1/[\s^2^(Fo^2^)+(0.0566P)^2^] where P=(Fo^2^+2Fc^2^)/3'
_refine_ls_weighting_scheme calc
_refine_ls_wR_factor_gt 0.0962
_refine_ls_wR_factor_ref 0.0988
_reflns_number_gt 10260
_reflns_number_total 14179
_reflns_threshold_expression I>2\s(I)
_cod_data_source_file bt5329.cif
_cod_data_source_block I
_cod_original_cell_volume 3123.18(18)
_cod_database_code 2227216
_cod_database_fobs_code 2227216

loop_
_symmetry_equiv_pos_as_xyz
'x, y, z'
'-x, -y, -z'

loop_
_atom_site_type_symbol
_atom_site_label
_atom_site_fract_x
_atom_site_fract_y
_atom_site_fract_z
_atom_site_U_iso_or_equiv
_atom_site_adp_type
_atom_site_calc_flag
_atom_site_refinement_flags
_atom_site_occupancy
_atom_site_disorder_assembly
_atom_site_disorder_group
Zn Zn1 0.239825(18) 0.874711(17) 0.166771(14) 0.02154(7) Uani d . 1 . .
Zn Zn2 0.801467(18) 0.639792(17) 0.331410(14) 0.02174(7) Uani d . 1 . .
S S1 0.35079(4) 1.00240(4) 0.25789(3) 0.02757(13) Uani d . 1 . .
S S2 0.12697(4) 0.96605(4) 0.24166(3) 0.02515(13) Uani d . 1 . .
S S3 0.23307(4) 0.72779(4) 0.24177(3) 0.02953(14) Uani d . 1 . .
S S4 0.36271(5) 0.78842(4) 0.10466(3) 0.02983(14) Uani d . 1 . .
S S5 0.79867(4) 0.78922(4) 0.26012(3) 0.02810(13) Uani d . 1 . .
S S6 0.67551(4) 0.71816(4) 0.39812(3) 0.02944(13) Uani d . 1 . .
S S7 0.68307(4) 0.50772(4) 0.25064(4) 0.02980(14) Uani d . 1 . .
S S8 0.90639(4) 0.56207(4) 0.23704(3) 0.02479(13) Uani d . 1 . .
N N1 0.23999(13) 1.10333(14) 0.34135(11) 0.0317(5) Uani d D 1 . .
N N2 0.37212(14) 0.63516(13) 0.18675(11) 0.0293(4) Uani d D 1 . .
N N3 0.25422(13) 0.96448(13) 0.06232(10) 0.0242(4) Uani d . 1 . .
N N4 0.09827(13) 0.81818(12) 0.09271(10) 0.0218(4) Uani d . 1 . .
N N5 0.66886(13) 0.88235(13) 0.33127(11) 0.0289(4) Uani d D 1 . .
N N6 0.78352(14) 0.42815(15) 0.13972(13) 0.0452(6) Uani d D 1 . .
N N7 0.80350(14) 0.55248(13) 0.43810(11) 0.0260(4) Uani d . 1 . .
N N8 0.94593(13) 0.70603(12) 0.39861(10) 0.0224(4) Uani d . 1 . .
C C1 0.23924(16) 1.03239(14) 0.28596(12) 0.0224(5) Uani d D 1 A .
C C2 0.33750(16) 1.15812(17) 0.37841(13) 0.0342(6) Uani d DU 1 A .
H H2A 0.3815 1.1133 0.3893 0.041 Uiso calc R 1 . .
H H2B 0.3233 1.1872 0.4308 0.041 Uiso calc R 1 . .
C C3 0.39618(19) 1.23626(19) 0.32837(15) 0.0455(7) Uani d DU 1 . .
H H3A 0.4049 1.2091 0.2739 0.055 Uiso calc R 1 A .
H H3B 0.3565 1.2858 0.3227 0.055 Uiso calc R 1 . .
C C4 0.5000(2) 1.2816(2) 0.36624(19) 0.0721(10) Uani d DU 1 A .
H H4A 0.5362 1.3319 0.3325 0.108 Uiso calc R 1 . .
H H4B 0.5398 1.2329 0.3711 0.108 Uiso calc R 1 . .
H H4C 0.4915 1.3096 0.4198 0.108 Uiso calc R 1 . .
C C5 0.1437(4) 1.1151(4) 0.3785(4) 0.045(2) Uani d PDU 0.551(6) A 1
H H5 0.0854 1.0719 0.3473 0.054 Uiso calc PR 0.551(6) A 1
C C6 0.1371(5) 1.2168(4) 0.3660(3) 0.0583(19) Uani d PDU 0.551(6) A 1
H H6A 0.1984 1.2607 0.3917 0.070 Uiso calc PR 0.551(6) A 1
H H6B 0.0763 1.2288 0.3936 0.070 Uiso calc PR 0.551(6) A 1
C C7 0.1300(10) 1.2400(7) 0.2786(4) 0.077(3) Uani d PDU 0.551(6) A 1
H H7A 0.1256 1.3068 0.2755 0.115 Uiso calc PR 0.551(6) A 1
H H7B 0.0688 1.1979 0.2528 0.115 Uiso calc PR 0.551(6) A 1
H H7C 0.1911 1.2304 0.2511 0.115 Uiso calc PR 0.551(6) A 1
C C8 0.1342(9) 1.0898(6) 0.4651(4) 0.057(3) Uani d PDU 0.551(6) A 1
H H8A 0.1391 1.0233 0.4696 0.086 Uiso calc PR 0.551(6) A 1
H H8B 0.0679 1.0972 0.4846 0.086 Uiso calc PR 0.551(6) A 1
H H8C 0.1895 1.1322 0.4975 0.086 Uiso calc PR 0.551(6) A 1
C C5' 0.1483(5) 1.1437(5) 0.3539(4) 0.035(2) Uani d PDU 0.449(6) A 2
H H5' 0.0902 1.0922 0.3309 0.041 Uiso calc PR 0.449(6) A 2
C C6' 0.1248(5) 1.1511(4) 0.4421(3) 0.0372(17) Uani d PDU 0.449(6) A 2
H H6'A 0.1728 1.2079 0.4679 0.045 Uiso calc PR 0.449(6) A 2
H H6'B 0.0546 1.1610 0.4472 0.045 Uiso calc PR 0.449(6) A 2
C C7' 0.1329(12) 1.0645(7) 0.4866(6) 0.047(2) Uani d PDU 0.449(6) A 2
H H7'A 0.1155 1.0734 0.5429 0.071 Uiso calc PR 0.449(6) A 2
H H7'B 0.2030 1.0558 0.4840 0.071 Uiso calc PR 0.449(6) A 2
H H7'C 0.0853 1.0079 0.4618 0.071 Uiso calc PR 0.449(6) A 2
C C8' 0.1378(10) 1.2314(7) 0.3107(5) 0.062(3) Uani d PDU 0.449(6) A 2
H H8'A 0.1546 1.2239 0.2541 0.094 Uiso calc PR 0.449(6) A 2
H H8'B 0.1847 1.2881 0.3359 0.094 Uiso calc PR 0.449(6) A 2
H H8'C 0.0672 1.2388 0.3142 0.094 Uiso calc PR 0.449(6) A 2
C C9 0.32818(16) 0.70920(15) 0.17887(13) 0.0245(5) Uani d D 1 B .
C C10 0.44458(17) 0.61559(17) 0.12801(15) 0.0392(6) Uani d DU 1 B .
H H10A 0.4203 0.6278 0.0739 0.047 Uiso calc R 1 . .
H H10B 0.4451 0.5469 0.1282 0.047 Uiso calc R 1 . .
C C11 0.55093(17) 0.67274(19) 0.14187(16) 0.0450(7) Uani d DU 1 . .
H H11A 0.5780 0.6578 0.1942 0.054 Uiso calc R 1 B .
H H11B 0.5513 0.7417 0.1440 0.054 Uiso calc R 1 . .
C C12 0.6207(2) 0.6506(2) 0.07366(19) 0.0656(10) Uani d DU 1 B .
H H12A 0.6905 0.6891 0.0838 0.098 Uiso calc R 1 . .
H H12B 0.5943 0.6660 0.0219 0.098 Uiso calc R 1 . .
H H12C 0.6213 0.5825 0.0722 0.098 Uiso calc R 1 . .
C C13 0.3381(3) 0.5637(3) 0.2476(2) 0.0340(16) Uiso d PD 0.725(5) B 1
H H13 0.3127 0.6004 0.2922 0.041 Uiso calc PR 0.725(5) B 1
C C14 0.2466(3) 0.4848(3) 0.2225(3) 0.0404(11) Uani d PDU 0.725(5) B 1
H H14A 0.1908 0.5138 0.2041 0.048 Uiso calc PR 0.725(5) B 1
H H14B 0.2225 0.4484 0.2703 0.048 Uiso calc PR 0.725(5) B 1
C C15 0.2658(4) 0.4155(3) 0.1566(2) 0.0670(15) Uani d PDU 0.725(5) B 1
H H15A 0.2027 0.3666 0.1443 0.101 Uiso calc PR 0.725(5) B 1
H H15B 0.3198 0.3850 0.1746 0.101 Uiso calc PR 0.725(5) B 1
H H15C 0.2874 0.4502 0.1083 0.101 Uiso calc PR 0.725(5) B 1
C C16 0.4247(3) 0.5297(4) 0.2862(3) 0.0372(12) Uani d PDU 0.725(5) B 1
H H16A 0.4810 0.5847 0.3013 0.056 Uiso calc PR 0.725(5) B 1
H H16B 0.4489 0.4864 0.2480 0.056 Uiso calc PR 0.725(5) B 1
H H16C 0.4004 0.4957 0.3344 0.056 Uiso calc PR 0.725(5) B 1
C C13' 0.3510(9) 0.5757(8) 0.2572(5) 0.027(3) Uiso d PD 0.275(5) B 2
H H13' 0.3149 0.6094 0.2972 0.033 Uiso calc PR 0.275(5) B 2
C C14' 0.4455(9) 0.5609(11) 0.2977(8) 0.064(6) Uani d PDU 0.275(5) B 2
H H14C 0.4817 0.5282 0.2580 0.076 Uiso calc PR 0.275(5) B 2
H H14D 0.4907 0.6246 0.3116 0.076 Uiso calc PR 0.275(5) B 2
C C15' 0.4339(7) 0.5057(7) 0.3715(5) 0.050(3) Uani d PDU 0.275(5) B 2
H H15D 0.3776 0.4489 0.3631 0.075 Uiso calc PR 0.275(5) B 2
H H15E 0.4189 0.5458 0.4169 0.075 Uiso calc PR 0.275(5) B 2
H H15F 0.4976 0.4861 0.3833 0.075 Uiso calc PR 0.275(5) B 2
C C16' 0.2764(14) 0.4862(13) 0.2259(16) 0.158(12) Uani d PDU 0.275(5) B 2
H H16D 0.3066 0.4564 0.1813 0.237 Uiso calc PR 0.275(5) B 2
H H16E 0.2132 0.5022 0.2069 0.237 Uiso calc PR 0.275(5) B 2
H H16F 0.2608 0.4416 0.2691 0.237 Uiso calc PR 0.275(5) B 2
C C17 0.33347(18) 1.03520(17) 0.04694(14) 0.0329(5) Uani d . 1 . .
H H17 0.3930 1.0462 0.0810 0.040 Uiso calc R 1 . .
C C18 0.33270(19) 1.09401(18) -0.01748(15) 0.0397(6) Uani d . 1 . .
H H18 0.3911 1.1434 -0.0269 0.048 Uiso calc R 1 . .
C C19 0.24760(19) 1.07993(18) -0.06662(14) 0.0362(6) Uani d . 1 . .
H H19 0.2453 1.1210 -0.1093 0.043 Uiso calc R 1 . .
C C20 0.16330(17) 1.00413(16) -0.05364(13) 0.0278(5) Uani d . 1 . .
C C21 0.17103(16) 0.94775(15) 0.01207(12) 0.0228(5) Uani d . 1 . .
C C22 0.07059(18) 0.98366(18) -0.10259(13) 0.0333(6) Uani d . 1 . .
H H22 0.0654 1.0209 -0.1474 0.040 Uiso calc R 1 . .
C C23 -0.00922(18) 0.91165(17) -0.08521(13) 0.0315(5) Uani d . 1 . .
H H23 -0.0701 0.8998 -0.1178 0.038 Uiso calc R 1 . .
C C24 -0.00404(16) 0.85280(16) -0.01878(13) 0.0262(5) Uani d . 1 . .
C C25 0.08632(15) 0.87023(15) 0.02919(12) 0.0216(4) Uani d . 1 . .
C C26 -0.08585(17) 0.77978(17) 0.00372(14) 0.0323(6) Uani d . 1 . .
H H26 -0.1488 0.7656 -0.0264 0.039 Uiso calc R 1 . .
C C27 -0.07429(17) 0.72921(17) 0.06938(14) 0.0322(5) Uani d . 1 . .
H H27 -0.1295 0.6803 0.0857 0.039 Uiso calc R 1 . .
C C28 0.01936(16) 0.74993(16) 0.11228(13) 0.0268(5) Uani d . 1 . .
H H28A 0.0267 0.7136 0.1573 0.032 Uiso calc R 1 . .
C C29 0.70977(16) 0.80548(15) 0.33003(13) 0.0260(5) Uani d D 1 C .
C C30 0.59164(16) 0.89209(18) 0.39022(15) 0.0386(6) Uani d DU 1 C .
H H30A 0.5907 0.9605 0.3976 0.046 Uiso calc R 1 . .
H H30B 0.6122 0.8712 0.4425 0.046 Uiso calc R 1 . .
C C31 0.48387(16) 0.83533(19) 0.36736(15) 0.0405(6) Uani d DU 1 . .
H H31A 0.4627 0.8557 0.3150 0.049 Uiso calc R 1 C .
H H31B 0.4838 0.7666 0.3609 0.049 Uiso calc R 1 . .
C C32 0.4074(2) 0.8491(3) 0.42999(17) 0.0604(9) Uani d DU 1 C .
H H32A 0.3391 0.8113 0.4132 0.091 Uiso calc R 1 . .
H H32B 0.4061 0.9169 0.4356 0.091 Uiso calc R 1 . .
H H32C 0.4275 0.8281 0.4817 0.091 Uiso calc R 1 . .
C C33 0.7071(4) 0.9658(3) 0.2849(3) 0.0330(17) Uiso d PD 0.587(6) C 1
H H33 0.7536 0.9481 0.2436 0.040 Uiso calc PR 0.587(6) C 1
C C34 0.7694(5) 1.0455(5) 0.3393(3) 0.048(2) Uani d PDU 0.587(6) C 1
H H34A 0.8180 1.0205 0.3727 0.057 Uiso calc PR 0.587(6) C 1
H H34B 0.7234 1.0712 0.3756 0.057 Uiso calc PR 0.587(6) C 1
C C35 0.8275(6) 1.1239(5) 0.2903(4) 0.110(3) Uani d PDU 0.587(6) C 1
H H35A 0.8695 1.1744 0.3262 0.165 Uiso calc PR 0.587(6) C 1
H H35B 0.7791 1.1505 0.2591 0.165 Uiso calc PR 0.587(6) C 1
H H35C 0.8719 1.0981 0.2535 0.165 Uiso calc PR 0.587(6) C 1
C C36 0.6203(5) 0.9954(6) 0.2410(5) 0.0475(17) Uani d PDU 0.587(6) C 1
H H36A 0.5812 0.9411 0.2073 0.071 Uiso calc PR 0.587(6) C 1
H H36B 0.6486 1.0485 0.2072 0.071 Uiso calc PR 0.587(6) C 1
H H36C 0.5750 1.0157 0.2803 0.071 Uiso calc PR 0.587(6) C 1
C C33' 0.6986(5) 0.9574(4) 0.2709(4) 0.032(2) Uiso d PD 0.413(6) C 2
H H33' 0.7432 0.9326 0.2317 0.039 Uiso calc PR 0.413(6) C 2
C C34' 0.7623(6) 1.0510(6) 0.3072(6) 0.047(3) Uani d PDU 0.413(6) C 2
H H34C 0.7738 1.0984 0.2651 0.056 Uiso calc PR 0.413(6) C 2
H H34D 0.7228 1.0749 0.3500 0.056 Uiso calc PR 0.413(6) C 2
C C35' 0.8640(5) 1.0453(6) 0.3423(5) 0.071(3) Uani d PDU 0.413(6) C 2
H H35D 0.8970 1.1068 0.3698 0.107 Uiso calc PR 0.413(6) C 2
H H35E 0.9076 1.0305 0.2992 0.107 Uiso calc PR 0.413(6) C 2
H H35F 0.8541 0.9950 0.3810 0.107 Uiso calc PR 0.413(6) C 2
C C36' 0.6090(7) 0.9754(7) 0.2220(6) 0.032(2) Uiso d PD 0.413(6) C 2
H H36D 0.5718 0.9155 0.1944 0.048 Uiso calc PR 0.413(6) C 2
H H36E 0.6345 1.0225 0.1821 0.048 Uiso calc PR 0.413(6) C 2
H H36F 0.5627 0.9999 0.2579 0.048 Uiso calc PR 0.413(6) C 2
C C37 0.79047(17) 0.49164(15) 0.20281(13) 0.0273(5) Uani d D 1 D .
C C38 0.6826(2) 0.3684(2) 0.11202(16) 0.0580(9) Uani d DU 1 D .
H H38A 0.6862 0.3480 0.0547 0.070 Uiso calc R 1 . .
H H38B 0.6309 0.4074 0.1159 0.070 Uiso calc R 1 . .
C C39 0.6487(2) 0.2819(2) 0.15941(19) 0.0749(11) Uani d DU 1 . .
H H39A 0.6487 0.3012 0.2173 0.090 Uiso calc R 1 D .
H H39B 0.6968 0.2396 0.1523 0.090 Uiso calc R 1 . .
C C40 0.5406(3) 0.2280(3) 0.1309(2) 0.1136(18) Uani d DU 1 D .
H H40A 0.5184 0.1715 0.1624 0.170 Uiso calc R 1 . .
H H40B 0.5411 0.2082 0.0739 0.170 Uiso calc R 1 . .
H H40C 0.4931 0.2701 0.1384 0.170 Uiso calc R 1 . .
C C41 0.8671(4) 0.4267(4) 0.0836(3) 0.0364(15) Uani d PDU 0.557(6) D 1
H H41 0.9292 0.4751 0.1045 0.044 Uiso calc PR 0.557(6) D 1
C C42 0.8886(4) 0.3293(4) 0.0892(3) 0.0545(18) Uani d PDU 0.557(6) D 1
H H42A 0.9471 0.3258 0.0547 0.065 Uiso calc PR 0.557(6) D 1
H H42B 0.8282 0.2812 0.0668 0.065 Uiso calc PR 0.557(6) D 1
C C43 0.9128(9) 0.3019(7) 0.1721(5) 0.066(3) Uani d PDU 0.557(6) D 1
H H43A 0.9247 0.2371 0.1691 0.100 Uiso calc PR 0.557(6) D 1
H H43B 0.8551 0.3036 0.2070 0.100 Uiso calc PR 0.557(6) D 1
H H43C 0.9744 0.3470 0.1943 0.100 Uiso calc PR 0.557(6) D 1
C C44 0.8444(9) 0.4498(6) -0.0015(4) 0.046(2) Uani d PDU 0.557(6) D 1
H H44A 0.8313 0.5140 -0.0013 0.069 Uiso calc PR 0.557(6) D 1
H H44B 0.7838 0.4030 -0.0234 0.069 Uiso calc PR 0.557(6) D 1
H H44C 0.9032 0.4473 -0.0349 0.069 Uiso calc PR 0.557(6) D 1
C C41' 0.8808(5) 0.4012(6) 0.1153(3) 0.045(2) Uani d PDU 0.443(6) D 2
H H41' 0.9334 0.4630 0.1218 0.054 Uiso calc PR 0.443(6) D 2
C C42' 0.8747(5) 0.3790(5) 0.0256(3) 0.053(2) Uani d PDU 0.443(6) D 2
H H42C 0.9399 0.3643 0.0086 0.064 Uiso calc PR 0.443(6) D 2
H H42D 0.8193 0.3211 0.0132 0.064 Uiso calc PR 0.443(6) D 2
C C43' 0.8546(13) 0.4592(9) -0.0221(6) 0.062(4) Uani d PDU 0.443(6) D 2
H H43D 0.8591 0.5161 0.0138 0.093 Uiso calc PR 0.443(6) D 2
H H43E 0.7860 0.4401 -0.0474 0.093 Uiso calc PR 0.443(6) D 2
H H43F 0.9058 0.4739 -0.0638 0.093 Uiso calc PR 0.443(6) D 2
C C44' 0.9294(11) 0.3322(8) 0.1591(6) 0.062(3) Uani d PDU 0.443(6) D 2
H H44D 0.8851 0.2676 0.1525 0.093 Uiso calc PR 0.443(6) D 2
H H44E 0.9380 0.3519 0.2165 0.093 Uiso calc PR 0.443(6) D 2
H H44F 0.9964 0.3323 0.1367 0.093 Uiso calc PR 0.443(6) D 2
C C45 0.73245(19) 0.47705(18) 0.45705(15) 0.0377(6) Uani d . 1 . .
H H45 0.6738 0.4561 0.4224 0.045 Uiso calc R 1 . .
C C46 0.7400(2) 0.4268(2) 0.52591(16) 0.0456(7) Uani d . 1 . .
H H46 0.6870 0.3732 0.5374 0.055 Uiso calc R 1 . .
C C47 0.8238(2) 0.45501(19) 0.57653(15) 0.0408(7) Uani d . 1 . .
H H47 0.8302 0.4210 0.6231 0.049 Uiso calc R 1 . .
C C48 0.90100(19) 0.53560(18) 0.55858(13) 0.0329(6) Uani d . 1 . .
C C49 0.88660(17) 0.58166(16) 0.48816(12) 0.0253(5) Uani d . 1 . .
C C50 0.9926(2) 0.5698(2) 0.60707(14) 0.0389(6) Uani d . 1 . .
H H50 1.0019 0.5391 0.6550 0.047 Uiso calc R 1 . .
C C51 1.0654(2) 0.6444(2) 0.58583(14) 0.0389(6) Uani d . 1 . .
H H51 1.1258 0.6651 0.6187 0.047 Uiso calc R 1 . .
C C52 1.05418(17) 0.69385(17) 0.51424(13) 0.0295(5) Uani d . 1 . .
C C53 0.96394(16) 0.66307(16) 0.46640(12) 0.0230(5) Uani d . 1 . .
C C54 1.12855(18) 0.77028(19) 0.48772(14) 0.0360(6) Uani d . 1 . .
H H54 1.1909 0.7931 0.5178 0.043 Uiso calc R 1 . .
C C55 1.11122(17) 0.81217(17) 0.41822(14) 0.0331(5) Uani d . 1 . .
H H55 1.1619 0.8633 0.3993 0.040 Uiso calc R 1 . .
C C56 1.01803(16) 0.77887(16) 0.37545(13) 0.0276(5) Uani d . 1 . .
H H56 1.0059 0.8095 0.3281 0.033 Uiso calc R 1 . .

loop_
_atom_site_aniso_label
_atom_site_aniso_U_11
_atom_site_aniso_U_22
_atom_site_aniso_U_33
_atom_site_aniso_U_12
_atom_site_aniso_U_13
_atom_site_aniso_U_23
Zn1 0.02242(14) 0.01901(13) 0.02348(13) 0.00553(10) -0.00139(10) 0.00109(10)
Zn2 0.02268(14) 0.02026(14) 0.02312(14) 0.00700(10) -0.00043(10) 0.00007(10)
S1 0.0223(3) 0.0292(3) 0.0326(3) 0.0100(2) -0.0038(2) -0.0026(2)
S2 0.0220(3) 0.0253(3) 0.0270(3) 0.0048(2) -0.0031(2) -0.0052(2)
S3 0.0270(3) 0.0299(3) 0.0344(3) 0.0102(2) 0.0060(2) 0.0094(3)
S4 0.0375(3) 0.0279(3) 0.0285(3) 0.0150(3) 0.0082(3) 0.0073(2)
S5 0.0269(3) 0.0256(3) 0.0352(3) 0.0124(2) 0.0033(2) 0.0047(2)
S6 0.0309(3) 0.0336(3) 0.0273(3) 0.0149(3) 0.0017(2) 0.0003(2)
S7 0.0224(3) 0.0293(3) 0.0374(3) 0.0065(2) 0.0035(2) -0.0054(3)
S8 0.0227(3) 0.0235(3) 0.0271(3) 0.0041(2) 0.0004(2) -0.0031(2)
N1 0.0226(10) 0.0339(12) 0.0341(11) 0.0005(9) 0.0029(8) -0.0131(9)
N2 0.0361(11) 0.0242(10) 0.0304(10) 0.0119(9) 0.0076(9) 0.0037(8)
N3 0.0241(10) 0.0224(10) 0.0264(10) 0.0056(8) -0.0008(8) 0.0026(8)
N4 0.0230(9) 0.0203(9) 0.0219(9) 0.0055(8) 0.0009(7) -0.0021(7)
N5 0.0258(10) 0.0263(11) 0.0368(11) 0.0123(8) -0.0015(8) -0.0046(8)
N6 0.0287(11) 0.0439(14) 0.0523(14) -0.0080(10) 0.0143(10) -0.0273(11)
N7 0.0278(10) 0.0255(10) 0.0266(10) 0.0099(8) 0.0054(8) 0.0024(8)
N8 0.0234(9) 0.0229(10) 0.0227(9) 0.0097(8) 0.0018(7) -0.0017(7)
C1 0.0253(11) 0.0206(11) 0.0203(10) 0.0031(9) 0.0008(9) 0.0032(9)
C2 0.0275(13) 0.0417(15) 0.0266(12) -0.0032(11) -0.0007(10) -0.0124(10)
C3 0.0458(16) 0.0363(15) 0.0463(16) -0.0059(12) -0.0011(13) -0.0011(12)
C4 0.0567(19) 0.071(2) 0.066(2) -0.0306(17) -0.0016(16) 0.0080(18)
C5 0.026(3) 0.046(4) 0.053(4) -0.006(3) 0.019(3) -0.024(3)
C6 0.047(3) 0.063(4) 0.069(4) 0.029(3) -0.009(3) -0.031(3)
C7 0.094(5) 0.061(5) 0.086(6) 0.044(4) -0.031(5) 0.001(4)
C8 0.051(4) 0.061(6) 0.051(5) -0.001(5) 0.024(4) -0.011(4)
C5' 0.027(3) 0.030(4) 0.043(4) 0.004(3) 0.009(3) -0.013(3)
C6' 0.035(3) 0.038(4) 0.040(4) 0.014(3) 0.002(3) -0.007(3)
C7' 0.049(5) 0.052(5) 0.042(5) 0.014(4) 0.010(4) 0.012(4)
C8' 0.077(6) 0.070(5) 0.060(6) 0.055(4) 0.007(6) 0.020(5)
C9 0.0271(12) 0.0204(11) 0.0262(11) 0.0066(9) -0.0014(9) 0.0003(9)
C10 0.0447(15) 0.0330(14) 0.0461(15) 0.0199(12) 0.0108(12) 0.0066(12)
C11 0.0398(15) 0.0392(16) 0.0599(18) 0.0149(12) 0.0053(13) 0.0117(13)
C12 0.0481(18) 0.060(2) 0.098(3) 0.0249(16) 0.0317(18) 0.0305(19)
C14 0.042(2) 0.025(2) 0.053(3) 0.0022(16) 0.0203(19) 0.0114(17)
C15 0.079(3) 0.045(3) 0.069(3) 0.002(2) -0.005(2) -0.003(2)
C16 0.034(2) 0.031(3) 0.050(3) 0.010(2) 0.0083(19) 0.0180(19)
C14' 0.044(7) 0.057(9) 0.078(8) -0.021(6) -0.008(6) 0.040(7)
C15' 0.049(6) 0.050(6) 0.059(6) 0.024(5) 0.015(5) 0.017(5)
C16' 0.170(15) 0.151(15) 0.141(14) 0.014(10) -0.012(9) 0.014(9)
C17 0.0285(13) 0.0287(13) 0.0394(14) 0.0013(10) -0.0022(11) 0.0066(11)
C18 0.0398(15) 0.0341(15) 0.0423(15) -0.0001(12) 0.0058(12) 0.0140(12)
C19 0.0452(15) 0.0341(14) 0.0313(13) 0.0108(12) 0.0070(11) 0.0131(11)
C20 0.0354(13) 0.0298(13) 0.0221(11) 0.0158(11) 0.0013(10) 0.0006(9)
C21 0.0260(12) 0.0241(12) 0.0208(11) 0.0110(9) 0.0024(9) -0.0004(9)
C22 0.0429(15) 0.0420(15) 0.0216(11) 0.0234(12) -0.0022(10) 0.0012(10)
C23 0.0330(13) 0.0389(14) 0.0263(12) 0.0189(11) -0.0076(10) -0.0083(10)
C24 0.0268(12) 0.0290(13) 0.0251(11) 0.0134(10) -0.0037(9) -0.0085(9)
C25 0.0229(11) 0.0217(11) 0.0217(11) 0.0092(9) 0.0007(9) -0.0043(9)
C26 0.0225(12) 0.0352(14) 0.0390(14) 0.0099(10) -0.0056(10) -0.0137(11)
C27 0.0234(12) 0.0302(13) 0.0401(14) 0.0021(10) 0.0029(10) -0.0070(11)
C28 0.0265(12) 0.0233(12) 0.0294(12) 0.0039(10) 0.0030(10) -0.0027(9)
C29 0.0219(11) 0.0245(12) 0.0310(12) 0.0065(9) -0.0065(9) -0.0057(9)
C30 0.0385(14) 0.0426(15) 0.0417(14) 0.0246(12) 0.0040(12) -0.0043(12)
C31 0.0315(14) 0.0462(16) 0.0489(16) 0.0175(12) 0.0086(12) 0.0094(13)
C32 0.0468(17) 0.091(3) 0.0545(18) 0.0339(17) 0.0156(14) 0.0254(17)
C34 0.051(4) 0.037(3) 0.048(4) -0.005(3) -0.006(3) 0.001(3)
C35 0.143(7) 0.078(5) 0.105(5) 0.017(5) 0.009(5) 0.007(4)
C36 0.050(3) 0.042(4) 0.057(4) 0.022(3) 0.001(3) 0.000(3)
C34' 0.044(5) 0.040(5) 0.052(6) 0.001(4) 0.010(4) -0.008(4)
C35' 0.084(6) 0.059(5) 0.065(5) 0.008(4) 0.001(4) -0.012(4)
C37 0.0262(12) 0.0230(12) 0.0309(12) 0.0030(10) 0.0040(10) -0.0029(10)
C38 0.0557(18) 0.058(2) 0.0447(17) -0.0132(15) 0.0106(14) -0.0243(14)
C39 0.083(2) 0.062(2) 0.064(2) -0.0119(19) 0.0188(19) -0.0179(18)
C40 0.090(3) 0.132(4) 0.068(2) -0.074(3) 0.020(2) -0.030(2)
C41 0.038(3) 0.039(3) 0.027(3) 0.000(2) 0.015(2) -0.006(2)
C42 0.058(3) 0.062(4) 0.049(4) 0.028(3) 0.008(3) -0.017(3)
C43 0.087(6) 0.060(6) 0.069(5) 0.053(5) -0.008(4) -0.006(4)
C44 0.048(4) 0.048(4) 0.030(3) -0.013(3) 0.022(4) -0.004(3)
C41' 0.038(4) 0.050(5) 0.044(4) 0.011(3) 0.010(3) -0.023(4)
C42' 0.042(4) 0.062(5) 0.052(4) 0.012(3) -0.004(3) -0.020(4)
C43' 0.054(6) 0.081(7) 0.051(6) 0.012(5) 0.032(5) -0.004(5)
C44' 0.068(5) 0.049(6) 0.069(6) 0.015(5) 0.011(5) -0.011(4)
C45 0.0364(14) 0.0336(14) 0.0424(15) 0.0045(11) 0.0082(12) 0.0099(12)
C46 0.0530(18) 0.0359(15) 0.0495(17) 0.0093(13) 0.0200(14) 0.0184(13)
C47 0.0585(18) 0.0406(16) 0.0337(14) 0.0283(14) 0.0205(13) 0.0171(12)
C48 0.0450(15) 0.0402(15) 0.0238(12) 0.0291(12) 0.0102(11) 0.0060(10)
C49 0.0302(12) 0.0283(12) 0.0226(11) 0.0171(10) 0.0064(9) 0.0014(9)
C50 0.0533(17) 0.0552(18) 0.0201(12) 0.0364(14) 0.0053(11) 0.0042(11)
C51 0.0392(15) 0.0610(19) 0.0250(12) 0.0316(14) -0.0050(11) -0.0066(12)
C52 0.0298(13) 0.0397(14) 0.0229(11) 0.0180(11) -0.0003(10) -0.0079(10)
C53 0.0250(11) 0.0291(12) 0.0193(10) 0.0160(10) 0.0022(9) -0.0039(9)
C54 0.0242(12) 0.0494(16) 0.0344(13) 0.0125(11) -0.0071(10) -0.0152(12)
C55 0.0236(12) 0.0325(14) 0.0412(14) 0.0037(10) 0.0016(11) -0.0059(11)
C56 0.0266(12) 0.0270(12) 0.0287(12) 0.0062(10) 0.0011(10) -0.0016(10)

loop_
_atom_type_symbol
_atom_type_description
_atom_type_scat_dispersion_real
_atom_type_scat_dispersion_imag
_atom_type_scat_source
C C 0.0033 0.0016 'International Tables Vol C Tables 4.2.6.8 and 6.1.1.4'
H H 0.0000 0.0000 'International Tables Vol C Tables 4.2.6.8 and 6.1.1.4'
N N 0.0061 0.0033 'International Tables Vol C Tables 4.2.6.8 and 6.1.1.4'
S S 0.1246 0.1234 'International Tables Vol C Tables 4.2.6.8 and 6.1.1.4'
Zn Zn 0.2839 1.4301 'International Tables Vol C Tables 4.2.6.8 and 6.1.1.4'

loop_
_geom_angle_atom_site_label_1
_geom_angle_atom_site_label_2
_geom_angle_atom_site_label_3
_geom_angle_site_symmetry_1
_geom_angle_site_symmetry_3
_geom_angle
_geom_angle_publ_flag
N3 Zn1 N4 . . 74.71(6) ?
N3 Zn1 S3 . . 157.35(5) ?
N4 Zn1 S3 . . 96.54(5) ?
N3 Zn1 S4 . . 89.08(5) ?
N4 Zn1 S4 . . 102.50(5) ?
S3 Zn1 S4 . . 72.192(19) ?
N3 Zn1 S1 . . 94.18(5) ?
N4 Zn1 S1 . . 151.09(5) ?
S3 Zn1 S1 . . 102.47(2) ?
S4 Zn1 S1 . . 103.93(2) ?
N3 Zn1 S2 . . 93.96(5) ?
N4 Zn1 S2 . . 82.85(5) ?
S3 Zn1 S2 . . 105.81(2) ?
S4 Zn1 S2 . . 174.40(2) ?
S1 Zn1 S2 . . 71.186(18) ?
N8 Zn2 N7 . . 74.40(7) ?
N8 Zn2 S6 . . 102.68(5) ?
N7 Zn2 S6 . . 89.67(5) ?
N8 Zn2 S7 . . 153.90(5) ?
N7 Zn2 S7 . . 93.72(5) ?
S6 Zn2 S7 . . 100.36(2) ?
N8 Zn2 S5 . . 93.35(5) ?
N7 Zn2 S5 . . 155.36(5) ?
S6 Zn2 S5 . . 71.94(2) ?
S7 Zn2 S5 . . 105.38(2) ?
N8 Zn2 S8 . . 87.39(5) ?
N7 Zn2 S8 . . 99.97(5) ?
S6 Zn2 S8 . . 167.69(2) ?
S7 Zn2 S8 . . 71.587(19) ?
S5 Zn2 S8 . . 100.75(2) ?
C1 S1 Zn1 . . 86.21(7) ?
C1 S2 Zn1 . . 85.43(7) ?
C9 S3 Zn1 . . 85.23(7) ?
C9 S4 Zn1 . . 85.31(7) ?
C29 S5 Zn2 . . 85.15(7) ?
C29 S6 Zn2 . . 86.06(7) ?
C37 S7 Zn2 . . 85.90(7) ?
C37 S8 Zn2 . . 85.13(7) ?
C1 N1 C2 . . 120.16(18) ?
C1 N1 C5 . . 120.8(3) ?
C2 N1 C5 . . 117.9(3) ?
C1 N1 C5' . . 121.6(4) ?
C2 N1 C5' . . 116.8(4) ?
C9 N2 C10 . . 120.25(18) ?
C9 N2 C13 . . 121.4(2) ?
C10 N2 C13 . . 117.8(2) ?
C9 N2 C13' . . 120.2(5) ?
C10 N2 C13' . . 119.4(5) ?
C17 N3 C21 . . 118.16(19) ?
C17 N3 Zn1 . . 126.42(15) ?
C21 N3 Zn1 . . 115.32(13) ?
C28 N4 C25 . . 118.08(18) ?
C28 N4 Zn1 . . 125.97(14) ?
C25 N4 Zn1 . . 114.93(13) ?
C29 N5 C33 . . 123.7(3) ?
C29 N5 C30 . . 120.03(19) ?
C33 N5 C30 . . 115.6(3) ?
C29 N5 C33' . . 120.8(4) ?
C30 N5 C33' . . 119.2(4) ?
C37 N6 C41 . . 124.0(3) ?
C37 N6 C38 . . 120.24(19) ?
C41 N6 C38 . . 114.5(3) ?
C37 N6 C41' . . 116.8(3) ?
C38 N6 C41' . . 120.7(3) ?
C45 N7 C49 . . 117.9(2) ?
C45 N7 Zn2 . . 126.87(16) ?
C49 N7 Zn2 . . 115.19(14) ?
C56 N8 C53 . . 118.30(19) ?
C56 N8 Zn2 . . 125.75(14) ?
C53 N8 Zn2 . . 115.78(14) ?
N1 C1 S1 . . 121.14(16) ?
N1 C1 S2 . . 121.67(16) ?
S1 C1 S2 . . 117.17(12) ?
N1 C2 C3 . . 114.70(19) ?
N1 C2 H2A . . 108.6 ?
C3 C2 H2A . . 108.6 ?
N1 C2 H2B . . 108.6 ?
C3 C2 H2B . . 108.6 ?
H2A C2 H2B . . 107.6 ?
C4 C3 C2 . . 111.4(2) ?
C4 C3 H3A . . 109.4 ?
C2 C3 H3A . . 109.4 ?
C4 C3 H3B . . 109.4 ?
C2 C3 H3B . . 109.4 ?
H3A C3 H3B . . 108.0 ?
C3 C4 H4A . . 109.5 ?
C3 C4 H4B . . 109.5 ?
H4A C4 H4B . . 109.5 ?
C3 C4 H4C . . 109.5 ?
H4A C4 H4C . . 109.5 ?
H4B C4 H4C . . 109.5 ?
N1 C5 C8 . . 114.4(6) ?
N1 C5 C6 . . 106.3(4) ?
C8 C5 C6 . . 113.1(5) ?
N1 C5 H5 . . 107.6 ?
C8 C5 H5 . . 107.6 ?
C6 C5 H5 . . 107.6 ?
C5 C6 C7 . . 114.4(5) ?
C5 C6 H6A . . 108.7 ?
C7 C6 H6A . . 108.7 ?
C5 C6 H6B . . 108.7 ?
C7 C6 H6B . . 108.7 ?
H6A C6 H6B . . 107.6 ?
C6 C7 H7A . . 109.5 ?
C6 C7 H7B . . 109.5 ?
H7A C7 H7B . . 109.5 ?
C6 C7 H7C . . 109.5 ?
H7A C7 H7C . . 109.5 ?
H7B C7 H7C . . 109.5 ?
C5 C8 H8A . . 109.5 ?
C5 C8 H8B . . 109.5 ?
H8A C8 H8B . . 109.5 ?
C5 C8 H8C . . 109.5 ?
H8A C8 H8C . . 109.5 ?
H8B C8 H8C . . 109.5 ?
N1 C5' C6' . . 111.4(4) ?
N1 C5' C8' . . 120.0(6) ?
C6' C5' C8' . . 112.2(5) ?
N1 C5' H5' . . 103.7 ?
C6' C5' H5' . . 103.7 ?
C8' C5' H5' . . 103.7 ?
C7' C6' C5' . . 113.6(5) ?
C7' C6' H6'A . . 108.8 ?
C5' C6' H6'A . . 108.8 ?
C7' C6' H6'B . . 108.8 ?
C5' C6' H6'B . . 108.8 ?
H6'A C6' H6'B . . 107.7 ?
C6' C7' H7'A . . 109.5 ?
C6' C7' H7'B . . 109.5 ?
H7'A C7' H7'B . . 109.5 ?
C6' C7' H7'C . . 109.5 ?
H7'A C7' H7'C . . 109.5 ?
H7'B C7' H7'C . . 109.5 ?
C5' C8' H8'A . . 109.5 ?
C5' C8' H8'B . . 109.5 ?
H8'A C8' H8'B . . 109.5 ?
C5' C8' H8'C . . 109.5 ?
H8'A C8' H8'C . . 109.5 ?
H8'B C8' H8'C . . 109.5 ?
N2 C9 S4 . . 121.47(16) ?
N2 C9 S3 . . 121.44(16) ?
S4 C9 S3 . . 117.08(12) ?
N2 C10 C11 . . 114.7(2) ?
N2 C10 H10A . . 108.6 ?
C11 C10 H10A . . 108.6 ?
N2 C10 H10B . . 108.6 ?
C11 C10 H10B . . 108.6 ?
H10A C10 H10B . . 107.6 ?
C10 C11 C12 . . 110.7(2) ?
C10 C11 H11A . . 109.5 ?
C12 C11 H11A . . 109.5 ?
C10 C11 H11B . . 109.5 ?
C12 C11 H11B . . 109.5 ?
H11A C11 H11B . . 108.1 ?
C11 C12 H12A . . 109.5 ?
C11 C12 H12B . . 109.5 ?
H12A C12 H12B . . 109.5 ?
C11 C12 H12C . . 109.5 ?
H12A C12 H12C . . 109.5 ?
H12B C12 H12C . . 109.5 ?
N2 C13 C14 . . 115.2(3) ?
N2 C13 C16 . . 113.5(3) ?
C14 C13 C16 . . 114.0(3) ?
N2 C13 H13 . . 104.1 ?
C14 C13 H13 . . 104.1 ?
C16 C13 H13 . . 104.1 ?
C13 C14 C15 . . 114.9(4) ?
C13 C14 H14A . . 108.5 ?
C15 C14 H14A . . 108.5 ?
C13 C14 H14B . . 108.5 ?
C15 C14 H14B . . 108.5 ?
H14A C14 H14B . . 107.5 ?
C14 C15 H15A . . 109.5 ?
C14 C15 H15B . . 109.5 ?
H15A C15 H15B . . 109.5 ?
C14 C15 H15C . . 109.5 ?
H15A C15 H15C . . 109.5 ?
H15B C15 H15C . . 109.5 ?
C13 C16 H16A . . 109.5 ?
C13 C16 H16B . . 109.5 ?
H16A C16 H16B . . 109.5 ?
C13 C16 H16C . . 109.5 ?
H16A C16 H16C . . 109.5 ?
H16B C16 H16C . . 109.5 ?
N2 C13' C14' . . 113.2(7) ?
N2 C13' C16' . . 104.6(12) ?
C14' C13' C16' . . 115.4(8) ?
N2 C13' H13' . . 107.8 ?
C14' C13' H13' . . 107.8 ?
C16' C13' H13' . . 107.8 ?
C15' C14' C13' . . 118.0(7) ?
C15' C14' H14C . . 107.8 ?
C13' C14' H14C . . 107.8 ?
C15' C14' H14D . . 107.8 ?
C13' C14' H14D . . 107.8 ?
H14C C14' H14D . . 107.2 ?
C14' C15' H15D . . 109.5 ?
C14' C15' H15E . . 109.5 ?
H15D C15' H15E . . 109.5 ?
C14' C15' H15F . . 109.5 ?
H15D C15' H15F . . 109.5 ?
H15E C15' H15F . . 109.5 ?
C13' C16' H16D . . 109.5 ?
C13' C16' H16E . . 109.5 ?
H16D C16' H16E . . 109.5 ?
C13' C16' H16F . . 109.5 ?
H16D C16' H16F . . 109.5 ?
H16E C16' H16F . . 109.5 ?
N3 C17 C18 . . 122.6(2) ?
N3 C17 H17 . . 118.7 ?
C18 C17 H17 . . 118.7 ?
C19 C18 C17 . . 119.6(2) ?
C19 C18 H18 . . 120.2 ?
C17 C18 H18 . . 120.2 ?
C18 C19 C20 . . 119.5(2) ?
C18 C19 H19 . . 120.3 ?
C20 C19 H19 . . 120.3 ?
C19 C20 C21 . . 117.2(2) ?
C19 C20 C22 . . 123.3(2) ?
C21 C20 C22 . . 119.5(2) ?
N3 C21 C20 . . 122.9(2) ?
N3 C21 C25 . . 117.40(18) ?
C20 C21 C25 . . 119.6(2) ?
C23 C22 C20 . . 120.4(2) ?
C23 C22 H22 . . 119.8 ?
C20 C22 H22 . . 119.8 ?
C22 C23 C24 . . 121.6(2) ?
C22 C23 H23 . . 119.2 ?
C24 C23 H23 . . 119.2 ?
C26 C24 C25 . . 117.0(2) ?
C26 C24 C23 . . 123.8(2) ?
C25 C24 C23 . . 119.1(2) ?
N4 C25 C24 . . 123.2(2) ?
N4 C25 C21 . . 117.05(18) ?
C24 C25 C21 . . 119.71(19) ?
C27 C26 C24 . . 119.5(2) ?
C27 C26 H26 . . 120.3 ?
C24 C26 H26 . . 120.3 ?
C26 C27 C28 . . 119.5(2) ?
C26 C27 H27 . . 120.2 ?
C28 C27 H27 . . 120.2 ?
N4 C28 C27 . . 122.6(2) ?
N4 C28 H28A . . 118.7 ?
C27 C28 H28A . . 118.7 ?
N5 C29 S6 . . 121.38(16) ?
N5 C29 S5 . . 121.80(17) ?
S6 C29 S5 . . 116.82(12) ?
N5 C30 C31 . . 114.43(19) ?
N5 C30 H30A . . 108.7 ?
C31 C30 H30A . . 108.7 ?
N5 C30 H30B . . 108.7 ?
C31 C30 H30B . . 108.7 ?
H30A C30 H30B . . 107.6 ?
C32 C31 C30 . . 112.0(2) ?
C32 C31 H31A . . 109.2 ?
C30 C31 H31A . . 109.2 ?
C32 C31 H31B . . 109.2 ?
C30 C31 H31B . . 109.2 ?
H31A C31 H31B . . 107.9 ?
C31 C32 H32A . . 109.5 ?
C31 C32 H32B . . 109.5 ?
H32A C32 H32B . . 109.5 ?
C31 C32 H32C . . 109.5 ?
H32A C32 H32C . . 109.5 ?
H32B C32 H32C . . 109.5 ?
N5 C33 C34 . . 109.6(4) ?
N5 C33 C36 . . 111.2(5) ?
C34 C33 C36 . . 112.4(5) ?
N5 C33 H33 . . 107.8 ?
C34 C33 H33 . . 107.8 ?
C36 C33 H33 . . 107.8 ?
C33 C34 C35 . . 110.2(4) ?
C33 C34 H34A . . 109.6 ?
C35 C34 H34A . . 109.6 ?
C33 C34 H34B . . 109.6 ?
C35 C34 H34B . . 109.6 ?
H34A C34 H34B . . 108.1 ?
C34 C35 H35A . . 109.5 ?
C34 C35 H35B . . 109.5 ?
H35A C35 H35B . . 109.5 ?
C34 C35 H35C . . 109.5 ?
H35A C35 H35C . . 109.5 ?
H35B C35 H35C . . 109.5 ?
C33 C36 H36A . . 109.5 ?
C33 C36 H36B . . 109.5 ?
H36A C36 H36B . . 109.5 ?
C33 C36 H36C . . 109.5 ?
H36A C36 H36C . . 109.5 ?
H36B C36 H36C . . 109.5 ?
N5 C33' C34' . . 113.2(6) ?
N5 C33' C36' . . 114.1(6) ?
C34' C33' C36' . . 109.8(5) ?
N5 C33' H33' . . 106.4 ?
C34' C33' H33' . . 106.4 ?
C36' C33' H33' . . 106.4 ?
C35' C34' C33' . . 114.6(6) ?
C35' C34' H34C . . 108.6 ?
C33' C34' H34C . . 108.6 ?
C35' C34' H34D . . 108.6 ?
C33' C34' H34D . . 108.6 ?
H34C C34' H34D . . 107.6 ?
C34' C35' H35D . . 109.5 ?
C34' C35' H35E . . 109.5 ?
H35D C35' H35E . . 109.5 ?
C34' C35' H35F . . 109.5 ?
H35D C35' H35F . . 109.5 ?
H35E C35' H35F . . 109.5 ?
C33' C36' H36D . . 109.5 ?
C33' C36' H36E . . 109.5 ?
H36D C36' H36E . . 109.5 ?
C33' C36' H36F . . 109.5 ?
H36D C36' H36F . . 109.5 ?
H36E C36' H36F . . 109.5 ?
N6 C37 S7 . . 121.07(16) ?
N6 C37 S8 . . 121.64(16) ?
S7 C37 S8 . . 117.26(12) ?
N6 C38 C39 . . 113.0(2) ?
N6 C38 H38A . . 109.0 ?
C39 C38 H38A . . 109.0 ?
N6 C38 H38B . . 109.0 ?
C39 C38 H38B . . 109.0 ?
H38A C38 H38B . . 107.8 ?
C38 C39 C40 . . 109.7(3) ?
C38 C39 H39A . . 109.7 ?
C40 C39 H39A . . 109.7 ?
C38 C39 H39B . . 109.7 ?
C40 C39 H39B . . 109.7 ?
H39A C39 H39B . . 108.2 ?
C39 C40 H40A . . 109.5 ?
C39 C40 H40B . . 109.5 ?
H40A C40 H40B . . 109.5 ?
C39 C40 H40C . . 109.5 ?
H40A C40 H40C . . 109.5 ?
H40B C40 H40C . . 109.5 ?
N6 C41 C42 . . 105.0(3) ?
N6 C41 C44 . . 114.4(6) ?
C42 C41 C44 . . 113.3(5) ?
N6 C41 H41 . . 108.0 ?
C42 C41 H41 . . 108.0 ?
C44 C41 H41 . . 108.0 ?
C41 C42 C43 . . 116.1(5) ?
C41 C42 H42A . . 108.3 ?
C43 C42 H42A . . 108.3 ?
C41 C42 H42B . . 108.3 ?
C43 C42 H42B . . 108.3 ?
H42A C42 H42B . . 107.4 ?
C42 C43 H43A . . 109.5 ?
C42 C43 H43B . . 109.5 ?
H43A C43 H43B . . 109.5 ?
C42 C43 H43C . . 109.5 ?
H43A C43 H43C . . 109.5 ?
H43B C43 H43C . . 109.5 ?
C41 C44 H44A . . 109.5 ?
C41 C44 H44B . . 109.5 ?
H44A C44 H44B . . 109.5 ?
C41 C44 H44C . . 109.5 ?
H44A C44 H44C . . 109.5 ?
H44B C44 H44C . . 109.5 ?
N6 C41' C42' . . 108.3(4) ?
N6 C41' C44' . . 124.3(7) ?
C42' C41' C44' . . 111.4(5) ?
N6 C41' H41' . . 103.5 ?
C42' C41' H41' . . 103.5 ?
C44' C41' H41' . . 103.5 ?
C43' C42' C41' . . 113.4(6) ?
C43' C42' H42C . . 108.9 ?
C41' C42' H42C . . 108.9 ?
C43' C42' H42D . . 108.9 ?
C41' C42' H42D . . 108.9 ?
H42C C42' H42D . . 107.7 ?
C42' C43' H43D . . 109.5 ?
C42' C43' H43E . . 109.5 ?
H43D C43' H43E . . 109.5 ?
C42' C43' H43F . . 109.5 ?
H43D C43' H43F . . 109.5 ?
H43E C43' H43F . . 109.5 ?
C41' C44' H44D . . 109.5 ?
C41' C44' H44E . . 109.5 ?
H44D C44' H44E . . 109.5 ?
C41' C44' H44F . . 109.5 ?
H44D C44' H44F . . 109.5 ?
H44E C44' H44F . . 109.5 ?
N7 C45 C46 . . 122.9(3) ?
N7 C45 H45 . . 118.6 ?
C46 C45 H45 . . 118.6 ?
C47 C46 C45 . . 119.7(2) ?
C47 C46 H46 . . 120.1 ?
C45 C46 H46 . . 120.1 ?
C46 C47 C48 . . 119.0(2) ?
C46 C47 H47 . . 120.5 ?
C48 C47 H47 . . 120.5 ?
C49 C48 C47 . . 117.2(2) ?
C49 C48 C50 . . 119.6(2) ?
C47 C48 C50 . . 123.2(2) ?
N7 C49 C48 . . 123.3(2) ?
N7 C49 C53 . . 117.43(18) ?
C48 C49 C53 . . 119.3(2) ?
C51 C50 C48 . . 121.0(2) ?
C51 C50 H50 . . 119.5 ?
C48 C50 H50 . . 119.5 ?
C50 C51 C52 . . 121.5(2) ?
C50 C51 H51 . . 119.3 ?
C52 C51 H51 . . 119.3 ?
C54 C52 C53 . . 117.1(2) ?
C54 C52 C51 . . 124.1(2) ?
C53 C52 C51 . . 118.7(2) ?
N8 C53 C52 . . 122.9(2) ?
N8 C53 C49 . . 117.18(19) ?
C52 C53 C49 . . 119.9(2) ?
C55 C54 C52 . . 119.8(2) ?
C55 C54 H54 . . 120.1 ?
C52 C54 H54 . . 120.1 ?
C54 C55 C56 . . 119.3(2) ?
C54 C55 H55 . . 120.3 ?
C56 C55 H55 . . 120.3 ?
N8 C56 C55 . . 122.4(2) ?
N8 C56 H56 . . 118.8 ?
C55 C56 H56 . . 118.8 ?

loop_
_geom_bond_atom_site_label_1
_geom_bond_atom_site_label_2
_geom_bond_site_symmetry_2
_geom_bond_distance
_geom_bond_publ_flag
Zn1 N3 . 2.1998(17) ?
Zn1 N4 . 2.2133(17) ?
Zn1 S3 . 2.4912(6) ?
Zn1 S4 . 2.4930(6) ?
Zn1 S1 . 2.5073(6) ?
Zn1 S2 . 2.5311(6) ?
Zn2 N8 . 2.2106(17) ?
Zn2 N7 . 2.2272(18) ?
Zn2 S6 . 2.4881(6) ?
Zn2 S7 . 2.4964(6) ?
Zn2 S5 . 2.5129(6) ?
Zn2 S8 . 2.5178(6) ?
S1 C1 . 1.717(2) ?
S2 C1 . 1.719(2) ?
S3 C9 . 1.725(2) ?
S4 C9 . 1.718(2) ?
S5 C29 . 1.727(2) ?
S6 C29 . 1.721(2) ?
S7 C37 . 1.715(2) ?
S8 C37 . 1.720(2) ?
N1 C1 . 1.341(2) ?
N1 C2 . 1.471(2) ?
N1 C5 . 1.483(4) ?
N1 C5' . 1.491(4) ?
N2 C9 . 1.342(2) ?
N2 C10 . 1.454(3) ?
N2 C13 . 1.479(3) ?
N2 C13' . 1.478(5) ?
N3 C17 . 1.329(3) ?
N3 C21 . 1.352(3) ?
N4 C28 . 1.324(3) ?
N4 C25 . 1.353(3) ?
N5 C29 . 1.344(2) ?
N5 C33 . 1.455(4) ?
N5 C30 . 1.465(2) ?
N5 C33' . 1.502(4) ?
N6 C37 . 1.346(2) ?
N6 C41 . 1.476(4) ?
N6 C38 . 1.479(3) ?
N6 C41' . 1.502(4) ?
N7 C45 . 1.324(3) ?
N7 C49 . 1.354(3) ?
N8 C56 . 1.329(3) ?
N8 C53 . 1.356(3) ?
C2 C3 . 1.510(3) ?
C2 H2A . 0.9900 ?
C2 H2B . 0.9900 ?
C3 C4 . 1.508(3) ?
C3 H3A . 0.9900 ?
C3 H3B . 0.9900 ?
C4 H4A . 0.9800 ?
C4 H4B . 0.9800 ?
C4 H4C . 0.9800 ?
C5 C8 . 1.504(5) ?
C5 C6 . 1.510(4) ?
C5 H5 . 1.0000 ?
C6 C7 . 1.513(5) ?
C6 H6A . 0.9900 ?
C6 H6B . 0.9900 ?
C7 H7A . 0.9800 ?
C7 H7B . 0.9800 ?
C7 H7C . 0.9800 ?
C8 H8A . 0.9800 ?
C8 H8B . 0.9800 ?
C8 H8C . 0.9800 ?
C5' C6' . 1.511(5) ?
C5' C8' . 1.514(5) ?
C5' H5' . 1.0000 ?
C6' C7' . 1.503(5) ?
C6' H6'A . 0.9900 ?
C6' H6'B . 0.9900 ?
C7' H7'A . 0.9800 ?
C7' H7'B . 0.9800 ?
C7' H7'C . 0.9800 ?
C8' H8'A . 0.9800 ?
C8' H8'B . 0.9800 ?
C8' H8'C . 0.9800 ?
C10 C11 . 1.481(3) ?
C10 H10A . 0.9900 ?
C10 H10B . 0.9900 ?
C11 C12 . 1.552(3) ?
C11 H11A . 0.9900 ?
C11 H11B . 0.9900 ?
C12 H12A . 0.9800 ?
C12 H12B . 0.9800 ?
C12 H12C . 0.9800 ?
C13 C14 . 1.505(4) ?
C13 C16 . 1.508(4) ?
C13 H13 . 1.0000 ?
C14 C15 . 1.512(4) ?
C14 H14A . 0.9900 ?
C14 H14B . 0.9900 ?
C15 H15A . 0.9800 ?
C15 H15B . 0.9800 ?
C15 H15C . 0.9800 ?
C16 H16A . 0.9800 ?
C16 H16B . 0.9800 ?
C16 H16C . 0.9800 ?
C13' C14' . 1.489(5) ?
C13' C16' . 1.502(5) ?
C13' H13' . 1.0000 ?
C14' C15' . 1.487(5) ?
C14' H14C . 0.9900 ?
C14' H14D . 0.9900 ?
C15' H15D . 0.9800 ?
C15' H15E . 0.9800 ?
C15' H15F . 0.9800 ?
C16' H16D . 0.9800 ?
C16' H16E . 0.9800 ?
C16' H16F . 0.9800 ?
C17 C18 . 1.399(3) ?
C17 H17 . 0.9500 ?
C18 C19 . 1.363(3) ?
C18 H18 . 0.9500 ?
C19 C20 . 1.406(3) ?
C19 H19 . 0.9500 ?
C20 C21 . 1.409(3) ?
C20 C22 . 1.439(3) ?
C21 C25 . 1.440(3) ?
C22 C23 . 1.353(3) ?
C22 H22 . 0.9500 ?
C23 C24 . 1.435(3) ?
C23 H23 . 0.9500 ?
C24 C26 . 1.403(3) ?
C24 C25 . 1.406(3) ?
C26 C27 . 1.368(3) ?
C26 H26 . 0.9500 ?
C27 C28 . 1.398(3) ?
C27 H27 . 0.9500 ?
C28 H28A . 0.9500 ?
C30 C31 . 1.520(3) ?
C30 H30A . 0.9900 ?
C30 H30B . 0.9900 ?
C31 C32 . 1.513(3) ?
C31 H31A . 0.9900 ?
C31 H31B . 0.9900 ?
C32 H32A . 0.9800 ?
C32 H32B . 0.9800 ?
C32 H32C . 0.9800 ?
C33 C34 . 1.504(4) ?
C33 C36 . 1.517(4) ?
C33 H33 . 1.0000 ?
C34 C35 . 1.501(5) ?
C34 H34A . 0.9900 ?
C34 H34B . 0.9900 ?
C35 H35A . 0.9800 ?
C35 H35B . 0.9800 ?
C35 H35C . 0.9800 ?
C36 H36A . 0.9800 ?
C36 H36B . 0.9800 ?
C36 H36C . 0.9800 ?
C33' C34' . 1.511(5) ?
C33' C36' . 1.519(5) ?
C33' H33' . 1.0000 ?
C34' C35' . 1.496(5) ?
C34' H34C . 0.9900 ?
C34' H34D . 0.9900 ?
C35' H35D . 0.9800 ?
C35' H35E . 0.9800 ?
C35' H35F . 0.9800 ?
C36' H36D . 0.9800 ?
C36' H36E . 0.9800 ?
C36' H36F . 0.9800 ?
C38 C39 . 1.491(3) ?
C38 H38A . 0.9900 ?
C38 H38B . 0.9900 ?
C39 C40 . 1.534(3) ?
C39 H39A . 0.9900 ?
C39 H39B . 0.9900 ?
C40 H40A . 0.9800 ?
C40 H40B . 0.9800 ?
C40 H40C . 0.9800 ?
C41 C42 . 1.502(4) ?
C41 C44 . 1.511(5) ?
C41 H41 . 1.0000 ?
C42 C43 . 1.504(5) ?
C42 H42A . 0.9900 ?
C42 H42B . 0.9900 ?
C43 H43A . 0.9800 ?
C43 H43B . 0.9800 ?
C43 H43C . 0.9800 ?
C44 H44A . 0.9800 ?
C44 H44B . 0.9800 ?
C44 H44C . 0.9800 ?
C41' C42' . 1.509(4) ?
C41' C44' . 1.515(5) ?
C41' H41' . 1.0000 ?
C42' C43' . 1.504(5) ?
C42' H42C . 0.9900 ?
C42' H42D . 0.9900 ?
C43' H43D . 0.9800 ?
C43' H43E . 0.9800 ?
C43' H43F . 0.9800 ?
C44' H44D . 0.9800 ?
C44' H44E . 0.9800 ?
C44' H44F . 0.9800 ?
C45 C46 . 1.399(3) ?
C45 H45 . 0.9500 ?
C46 C47 . 1.365(4) ?
C46 H46 . 0.9500 ?
C47 C48 . 1.413(4) ?
C47 H47 . 0.9500 ?
C48 C49 . 1.406(3) ?
C48 C50 . 1.433(4) ?
C49 C53 . 1.440(3) ?
C50 C51 . 1.340(4) ?
C50 H50 . 0.9500 ?
C51 C52 . 1.440(3) ?
C51 H51 . 0.9500 ?
C52 C54 . 1.398(3) ?
C52 C53 . 1.408(3) ?
C54 C55 . 1.370(3) ?
C54 H54 . 0.9500 ?
C55 C56 . 1.400(3) ?
C55 H55 . 0.9500 ?
C56 H56 . 0.9500 ?

loop_
_geom_hbond_atom_site_label_D
_geom_hbond_atom_site_label_H
_geom_hbond_atom_site_label_A
_geom_hbond_site_symmetry_A
_geom_hbond_distance_DH
_geom_hbond_distance_HA
_geom_hbond_distance_DA
_geom_hbond_angle_DHA
C28 H28a S8 1_455 0.95 2.80 3.560(2) 137
C50 H50 S8 2_766 0.95 2.80 3.702(3) 158

loop_
_geom_torsion_atom_site_label_1
_geom_torsion_atom_site_label_2
_geom_torsion_atom_site_label_3
_geom_torsion_atom_site_label_4
_geom_torsion_site_symmetry_1
_geom_torsion_site_symmetry_2
_geom_torsion_site_symmetry_3
_geom_torsion_site_symmetry_4
_geom_torsion
_geom_torsion_publ_flag
N3 Zn1 S1 C1 . . . . 92.65(8) ?
N4 Zn1 S1 C1 . . . . 27.14(12) ?
S3 Zn1 S1 C1 . . . . -102.80(7) ?
S4 Zn1 S1 C1 . . . . -177.26(7) ?
S2 Zn1 S1 C1 . . . . -0.12(7) ?
N3 Zn1 S2 C1 . . . . -92.95(8) ?
N4 Zn1 S2 C1 . . . . -166.99(8) ?
S3 Zn1 S2 C1 . . . . 98.21(7) ?
S1 Zn1 S2 C1 . . . . 0.12(7) ?
N3 Zn1 S3 C9 . . . . 38.15(14) ?
N4 Zn1 S3 C9 . . . . 103.67(8) ?
S4 Zn1 S3 C9 . . . . 2.60(7) ?
S1 Zn1 S3 C9 . . . . -98.24(7) ?
S2 Zn1 S3 C9 . . . . -171.94(7) ?
N3 Zn1 S4 C9 . . . . -169.67(9) ?
N4 Zn1 S4 C9 . . . . -95.55(9) ?
S3 Zn1 S4 C9 . . . . -2.61(7) ?
S1 Zn1 S4 C9 . . . . 96.25(8) ?
N8 Zn2 S5 C29 . . . . -101.08(8) ?
N7 Zn2 S5 C29 . . . . -42.31(14) ?
S6 Zn2 S5 C29 . . . . 1.17(7) ?
S7 Zn2 S5 C29 . . . . 97.27(7) ?
S8 Zn2 S5 C29 . . . . 170.94(7) ?
N8 Zn2 S6 C29 . . . . 88.24(9) ?
N7 Zn2 S6 C29 . . . . 162.16(9) ?
S7 Zn2 S6 C29 . . . . -104.12(7) ?
S5 Zn2 S6 C29 . . . . -1.17(7) ?
S8 Zn2 S6 C29 . . . . -56.09(13) ?
N8 Zn2 S7 C37 . . . . -40.10(13) ?
N7 Zn2 S7 C37 . . . . -101.43(9) ?
S6 Zn2 S7 C37 . . . . 168.23(8) ?
S5 Zn2 S7 C37 . . . . 94.29(8) ?
S8 Zn2 S7 C37 . . . . -2.15(8) ?
N8 Zn2 S8 C37 . . . . 166.44(9) ?
N7 Zn2 S8 C37 . . . . 92.78(9) ?
S6 Zn2 S8 C37 . . . . -48.28(13) ?
S7 Zn2 S8 C37 . . . . 2.15(8) ?
S5 Zn2 S8 C37 . . . . -100.64(8) ?
N4 Zn1 N3 C17 . . . . -178.0(2) ?
S3 Zn1 N3 C17 . . . . -108.4(2) ?
S4 Zn1 N3 C17 . . . . -74.75(18) ?
S1 Zn1 N3 C17 . . . . 29.15(19) ?
S2 Zn1 N3 C17 . . . . 100.55(18) ?
N4 Zn1 N3 C21 . . . . 5.67(14) ?
S3 Zn1 N3 C21 . . . . 75.3(2) ?
S4 Zn1 N3 C21 . . . . 108.89(15) ?
S1 Zn1 N3 C21 . . . . -147.20(14) ?
S2 Zn1 N3 C21 . . . . -75.81(15) ?
N3 Zn1 N4 C28 . . . . -174.97(18) ?
S3 Zn1 N4 C28 . . . . 26.34(17) ?
S4 Zn1 N4 C28 . . . . 99.49(17) ?
S1 Zn1 N4 C28 . . . . -104.76(18) ?
S2 Zn1 N4 C28 . . . . -78.85(17) ?
N3 Zn1 N4 C25 . . . . -6.84(14) ?
S3 Zn1 N4 C25 . . . . -165.54(13) ?
S4 Zn1 N4 C25 . . . . -92.39(14) ?
S1 Zn1 N4 C25 . . . . 63.36(18) ?
S2 Zn1 N4 C25 . . . . 89.27(14) ?
N8 Zn2 N7 C45 . . . . 179.7(2) ?
S6 Zn2 N7 C45 . . . . 76.44(19) ?
S7 Zn2 N7 C45 . . . . -23.92(19) ?
S5 Zn2 N7 C45 . . . . 117.29(19) ?
S8 Zn2 N7 C45 . . . . -95.86(19) ?
N8 Zn2 N7 C49 . . . . 0.28(14) ?
S6 Zn2 N7 C49 . . . . -102.99(14) ?
S7 Zn2 N7 C49 . . . . 156.65(14) ?
S5 Zn2 N7 C49 . . . . -62.1(2) ?
S8 Zn2 N7 C49 . . . . 84.71(14) ?
N7 Zn2 N8 C56 . . . . 175.97(18) ?
S6 Zn2 N8 C56 . . . . -97.99(16) ?
S7 Zn2 N8 C56 . . . . 110.59(17) ?
S5 Zn2 N8 C56 . . . . -25.76(17) ?
S8 Zn2 N8 C56 . . . . 74.86(17) ?
N7 Zn2 N8 C53 . . . . 0.78(14) ?
S6 Zn2 N8 C53 . . . . 86.82(14) ?
S7 Zn2 N8 C53 . . . . -64.60(19) ?
S5 Zn2 N8 C53 . . . . 159.05(13) ?
S8 Zn2 N8 C53 . . . . -100.33(14) ?
C2 N1 C1 S1 . . . . 1.0(3) ?
C5 N1 C1 S1 . . . . -166.3(3) ?
C5' N1 C1 S1 . . . . 167.0(3) ?
C2 N1 C1 S2 . . . . 179.54(16) ?
C5 N1 C1 S2 . . . . 12.3(4) ?
C5' N1 C1 S2 . . . . -14.5(4) ?
Zn1 S1 C1 N1 . . . . 178.84(18) ?
Zn1 S1 C1 S2 . . . . 0.19(11) ?
Zn1 S2 C1 N1 . . . . -178.83(18) ?
Zn1 S2 C1 S1 . . . . -0.19(11) ?
C1 N1 C2 C3 . . . . 81.1(3) ?
C5 N1 C2 C3 . . . . -111.3(3) ?
C5' N1 C2 C3 . . . . -85.6(3) ?
N1 C2 C3 C4 . . . . -173.8(2) ?
C1 N1 C5 C8 . . . . 108.7(6) ?
C2 N1 C5 C8 . . . . -58.9(6) ?
C5' N1 C5 C8 . . . . -152.3(17) ?
C1 N1 C5 C6 . . . . -125.7(4) ?
C2 N1 C5 C6 . . . . 66.7(5) ?
C5' N1 C5 C6 . . . . -26.7(11) ?
N1 C5 C6 C7 . . . . 62.5(8) ?
C8 C5 C6 C7 . . . . -171.1(8) ?
C1 N1 C5' C6' . . . . 132.0(5) ?
C2 N1 C5' C6' . . . . -61.6(6) ?
C5 N1 C5' C6' . . . . 36.9(11) ?
C1 N1 C5' C8' . . . . -94.0(8) ?
C2 N1 C5' C8' . . . . 72.4(8) ?
C5 N1 C5' C8' . . . . 170.9(19) ?
N1 C5' C6' C7' . . . . -43.3(10) ?
C8' C5' C6' C7' . . . . 179.0(10) ?
C10 N2 C9 S4 . . . . -5.1(3) ?
C13 N2 C9 S4 . . . . -176.3(2) ?
C13' N2 C9 S4 . . . . 171.9(5) ?
C10 N2 C9 S3 . . . . 173.76(16) ?
C13 N2 C9 S3 . . . . 2.6(3) ?
C13' N2 C9 S3 . . . . -9.2(6) ?
Zn1 S4 C9 N2 . . . . -177.02(18) ?
Zn1 S4 C9 S3 . . . . 4.03(11) ?
Zn1 S3 C9 N2 . . . . 177.02(18) ?
Zn1 S3 C9 S4 . . . . -4.03(11) ?
C9 N2 C10 C11 . . . . 83.3(3) ?
C13 N2 C10 C11 . . . . -105.2(3) ?
C13' N2 C10 C11 . . . . -93.9(6) ?
N2 C10 C11 C12 . . . . -176.9(2) ?
C9 N2 C13 C14 . . . . 83.7(4) ?
C10 N2 C13 C14 . . . . -87.7(4) ?
C13' N2 C13 C14 . . . . 170(4) ?
C9 N2 C13 C16 . . . . -142.2(3) ?
C10 N2 C13 C16 . . . . 46.4(4) ?
C13' N2 C13 C16 . . . . -56(3) ?
N2 C13 C14 C15 . . . . 68.7(5) ?
C16 C13 C14 C15 . . . . -65.1(5) ?
C9 N2 C13' C14' . . . . -130.7(9) ?
C10 N2 C13' C14' . . . . 46.4(12) ?
C13 N2 C13' C14' . . . . 130(4) ?
C9 N2 C13' C16' . . . . 102.9(10) ?
C10 N2 C13' C16' . . . . -80.0(11) ?
C13 N2 C13' C16' . . . . 3(3) ?
N2 C13' C14' C15' . . . . 177.4(12) ?
C16' C13' C14' C15' . . . . -62(2) ?
C21 N3 C17 C18 . . . . 1.8(3) ?
Zn1 N3 C17 C18 . . . . -174.46(18) ?
N3 C17 C18 C19 . . . . 0.7(4) ?
C17 C18 C19 C20 . . . . -2.4(4) ?
C18 C19 C20 C21 . . . . 1.7(3) ?
C18 C19 C20 C22 . . . . -179.7(2) ?
C17 N3 C21 C20 . . . . -2.5(3) ?
Zn1 N3 C21 C20 . . . . 174.12(16) ?
C17 N3 C21 C25 . . . . 179.38(19) ?
Zn1 N3 C21 C25 . . . . -3.9(2) ?
C19 C20 C21 N3 . . . . 0.8(3) ?
C22 C20 C21 N3 . . . . -177.8(2) ?
C19 C20 C21 C25 . . . . 178.9(2) ?
C22 C20 C21 C25 . . . . 0.2(3) ?
C19 C20 C22 C23 . . . . -177.7(2) ?
C21 C20 C22 C23 . . . . 0.9(3) ?
C20 C22 C23 C24 . . . . -0.9(3) ?
C22 C23 C24 C26 . . . . 177.4(2) ?
C22 C23 C24 C25 . . . . -0.2(3) ?
C28 N4 C25 C24 . . . . -2.7(3) ?
Zn1 N4 C25 C24 . . . . -171.81(16) ?
C28 N4 C25 C21 . . . . 176.34(18) ?
Zn1 N4 C25 C21 . . . . 7.2(2) ?
C26 C24 C25 N4 . . . . 2.5(3) ?
C23 C24 C25 N4 . . . . -179.68(19) ?
C26 C24 C25 C21 . . . . -176.47(19) ?
C23 C24 C25 C21 . . . . 1.3(3) ?
N3 C21 C25 N4 . . . . -2.2(3) ?
C20 C21 C25 N4 . . . . 179.62(19) ?
N3 C21 C25 C24 . . . . 176.82(19) ?
C20 C21 C25 C24 . . . . -1.3(3) ?
C25 C24 C26 C27 . . . . -0.6(3) ?
C23 C24 C26 C27 . . . . -178.2(2) ?
C24 C26 C27 C28 . . . . -1.1(3) ?
C25 N4 C28 C27 . . . . 0.9(3) ?
Zn1 N4 C28 C27 . . . . 168.68(16) ?
C26 C27 C28 N4 . . . . 1.0(3) ?
C33 N5 C29 S6 . . . . 169.0(3) ?
C30 N5 C29 S6 . . . . -1.4(3) ?
C33' N5 C29 S6 . . . . -179.3(3) ?
C33 N5 C29 S5 . . . . -11.2(4) ?
C30 N5 C29 S5 . . . . 178.36(15) ?
C33' N5 C29 S5 . . . . 0.5(4) ?
Zn2 S6 C29 N5 . . . . -178.39(18) ?
Zn2 S6 C29 S5 . . . . 1.81(11) ?
Zn2 S5 C29 N5 . . . . 178.41(18) ?
Zn2 S5 C29 S6 . . . . -1.80(11) ?
C29 N5 C30 C31 . . . . -80.8(3) ?
C33 N5 C30 C31 . . . . 108.0(3) ?
C33' N5 C30 C31 . . . . 97.1(4) ?
N5 C30 C31 C32 . . . . -179.3(2) ?
C29 N5 C33 C34 . . . . -102.5(5) ?
C30 N5 C33 C34 . . . . 68.3(5) ?
C33' N5 C33 C34 . . . . -179(3) ?
C29 N5 C33 C36 . . . . 132.6(4) ?
C30 N5 C33 C36 . . . . -56.6(5) ?
C33' N5 C33 C36 . . . . 56(3) ?
N5 C33 C34 C35 . . . . 167.9(6) ?
C36 C33 C34 C35 . . . . -67.9(8) ?
C29 N5 C33' C34' . . . . -110.0(6) ?
C33 N5 C33' C34' . . . . 0(3) ?
C30 N5 C33' C34' . . . . 72.1(6) ?
C29 N5 C33' C36' . . . . 123.3(6) ?
C33 N5 C33' C36' . . . . -127(3) ?
C30 N5 C33' C36' . . . . -54.6(7) ?
N5 C33' C34' C35' . . . . 63.2(10) ?
C36' C33' C34' C35' . . . . -167.9(8) ?
C41 N6 C37 S7 . . . . 164.3(3) ?
C38 N6 C37 S7 . . . . -2.0(4) ?
C41' N6 C37 S7 . . . . -165.0(3) ?
C41 N6 C37 S8 . . . . -13.9(4) ?
C38 N6 C37 S8 . . . . 179.8(2) ?
C41' N6 C37 S8 . . . . 16.7(4) ?
Zn2 S7 C37 N6 . . . . -174.9(2) ?
Zn2 S7 C37 S8 . . . . 3.36(12) ?
Zn2 S8 C37 N6 . . . . 174.9(2) ?
Zn2 S8 C37 S7 . . . . -3.34(12) ?
C37 N6 C38 C39 . . . . -82.8(3) ?
C41 N6 C38 C39 . . . . 109.7(3) ?
C41' N6 C38 C39 . . . . 79.6(4) ?
N6 C38 C39 C40 . . . . 176.0(3) ?
C37 N6 C41 C42 . . . . 121.0(4) ?
C38 N6 C41 C42 . . . . -72.0(4) ?
C41' N6 C41 C42 . . . . 37.9(8) ?
C37 N6 C41 C44 . . . . -114.2(5) ?
C38 N6 C41 C44 . . . . 52.8(6) ?
C41' N6 C41 C44 . . . . 162.6(13) ?
N6 C41 C42 C43 . . . . -55.0(7) ?
C44 C41 C42 C43 . . . . 179.5(8) ?
C37 N6 C41' C42' . . . . -148.7(4) ?
C41 N6 C41' C42' . . . . -36.1(7) ?
C38 N6 C41' C42' . . . . 48.3(6) ?
C37 N6 C41' C44' . . . . 77.5(9) ?
C41 N6 C41' C44' . . . . -169.8(15) ?
C38 N6 C41' C44' . . . . -85.4(8) ?
N6 C41' C42' C43' . . . . 55.8(10) ?
C44' C41' C42' C43' . . . . -164.2(11) ?
C49 N7 C45 C46 . . . . -0.2(3) ?
Zn2 N7 C45 C46 . . . . -179.59(19) ?
N7 C45 C46 C47 . . . . -0.4(4) ?
C45 C46 C47 C48 . . . . 0.7(4) ?
C46 C47 C48 C49 . . . . -0.6(3) ?
C46 C47 C48 C50 . . . . -178.8(2) ?
C45 N7 C49 C48 . . . . 0.3(3) ?
Zn2 N7 C49 C48 . . . . 179.80(16) ?
C45 N7 C49 C53 . . . . 179.3(2) ?
Zn2 N7 C49 C53 . . . . -1.3(2) ?
C47 C48 C49 N7 . . . . 0.1(3) ?
C50 C48 C49 N7 . . . . 178.4(2) ?
C47 C48 C49 C53 . . . . -178.9(2) ?
C50 C48 C49 C53 . . . . -0.6(3) ?
C49 C48 C50 C51 . . . . -0.8(3) ?
C47 C48 C50 C51 . . . . 177.4(2) ?
C48 C50 C51 C52 . . . . 0.7(4) ?
C50 C51 C52 C54 . . . . -178.1(2) ?
C50 C51 C52 C53 . . . . 0.6(3) ?
C56 N8 C53 C52 . . . . 1.8(3) ?
Zn2 N8 C53 C52 . . . . 177.33(16) ?
C56 N8 C53 C49 . . . . -177.27(18) ?
Zn2 N8 C53 C49 . . . . -1.7(2) ?
C54 C52 C53 N8 . . . . -2.1(3) ?
C51 C52 C53 N8 . . . . 179.05(19) ?
C54 C52 C53 C49 . . . . 176.87(19) ?
C51 C52 C53 C49 . . . . -1.9(3) ?
N7 C49 C53 N8 . . . . 2.0(3) ?
C48 C49 C53 N8 . . . . -179.02(19) ?
N7 C49 C53 C52 . . . . -177.07(19) ?
C48 C49 C53 C52 . . . . 1.9(3) ?
C53 C52 C54 C55 . . . . 0.6(3) ?
C51 C52 C54 C55 . . . . 179.3(2) ?
C52 C54 C55 C56 . . . . 1.3(3) ?
C53 N8 C56 C55 . . . . 0.2(3) ?
Zn2 N8 C56 C55 . . . . -174.88(16) ?
C54 C55 C56 N8 . . . . -1.7(3) ?
